data_2200806
loop_
_publ_author_name
'Nicholson, Kirsten N.'
'Twamley, Brendan'
'Wood, Scott'

_publ_section_title
;
 [Bis(2-hydroxyethyl)amino]tris(hydroxymethyl)methane (Bis--Tris), an
 important complexing agent
;
_journal_issue 11
_journal_name_full 'Acta Crystallographica Section E'
_journal_page_first o1133
_journal_page_last o1135
_journal_paper_doi 10.1107/S1600536801017974
_journal_volume 57
_journal_year 2001
_chemical_formula_iupac 'C8 H19 N O5'
_chemical_formula_moiety 'C8 H19 N O5'
_chemical_formula_sum 'C8 H19 N O5'
_chemical_formula_weight 209.24
_chemical_name_common Bis-Tris
_chemical_name_systematic
;
 ?
;
_space_group_IT_number 61
_symmetry_cell_setting orthorhombic
_symmetry_space_group_name_Hall '-P 2ac 2ab'
_symmetry_space_group_name_H-M 'P b c a'
_audit_creation_method SHELXL-97
_cell_angle_alpha 90.00
_cell_angle_beta 90.00
_cell_angle_gamma 90.00
_cell_formula_units_Z 8
_cell_length_a 12.1298(17)
_cell_length_b 9.5303(13)
_cell_length_c 17.144(2)
_cell_measurement_reflns_used 1001
_cell_measurement_temperature 203(2)
_cell_measurement_theta_max 27.9
_cell_measurement_theta_min 2.4
_cell_volume 1981.9(5)
_computing_cell_refinement SMART
_computing_data_collection 'SMART (Bruker, 1997--1998)'
_computing_data_reduction 'SAINT-Plus (Bruker, 1999)'
_computing_molecular_graphics 'XP in SHELXTL'
_computing_publication_material 'XCIF in SHELXTL'
_computing_structure_refinement 'XL in SHELXTL'
_computing_structure_solution 'XS in SHELXTL (Sheldrick, 1998)'
_diffrn_ambient_temperature 203(2)
_diffrn_detector_area_resol_mean 8.3
_diffrn_measured_fraction_theta_full .997
_diffrn_measured_fraction_theta_max .997
_diffrn_measurement_device_type 'Siemens SMART 1K'
_diffrn_measurement_method \w
_diffrn_radiation_monochromator graphite
_diffrn_radiation_source 'normal-focus sealed tube'
_diffrn_radiation_type MoK\a
_diffrn_radiation_wavelength .71073
_diffrn_reflns_av_R_equivalents .033
_diffrn_reflns_av_sigmaI/netI .0198
_diffrn_reflns_limit_h_max 11
_diffrn_reflns_limit_h_min -14
_diffrn_reflns_limit_k_max 11
_diffrn_reflns_limit_k_min -11
_diffrn_reflns_limit_l_max 16
_diffrn_reflns_limit_l_min -20
_diffrn_reflns_number 14160
_diffrn_reflns_theta_full 25.0
_diffrn_reflns_theta_max 25.0
_diffrn_reflns_theta_min 2.9
_diffrn_standards_decay_% 0
_diffrn_standards_number 0
_exptl_absorpt_coefficient_mu .12
_exptl_absorpt_correction_T_max .987
_exptl_absorpt_correction_T_min .964
_exptl_absorpt_correction_type empirical
_exptl_absorpt_process_details '(SADABS; Sheldrick, 1999)'
_exptl_crystal_colour colorless
_exptl_crystal_density_diffrn 1.403
_exptl_crystal_density_method 'not measured'
_exptl_crystal_description needle
_exptl_crystal_F_000 912
_exptl_crystal_size_max .32
_exptl_crystal_size_mid .20
_exptl_crystal_size_min .11
_refine_diff_density_max .24
_refine_diff_density_min -.18
_refine_ls_extinction_method none
_refine_ls_goodness_of_fit_ref 1.03
_refine_ls_hydrogen_treatment mixed
_refine_ls_matrix_type full
_refine_ls_number_parameters 147
_refine_ls_number_reflns 1745
_refine_ls_number_restraints 0
_refine_ls_restrained_S_all 1.03
_refine_ls_R_factor_all .043
_refine_ls_R_factor_gt .034
_refine_ls_shift/su_max <0.001
_refine_ls_shift/su_mean <0.001
_refine_ls_structure_factor_coef Fsqd
_refine_ls_weighting_details 'calc w = 1/[\s^2^(Fo^2^)+(0.0399P)^2^+0.7334P] where P = (Fo^2^+2Fc^2^)/3'
_refine_ls_weighting_scheme calc
_refine_ls_wR_factor_ref .084
_reflns_number_gt 1476
_reflns_number_total 1745
_reflns_threshold_expression I>2\s(I)
_cod_data_source_file ya6068.cif
_cod_data_source_block I
_cod_depositor_comments
;
The following automatic conversions were performed:
'_symmetry_cell_setting' value 'Orthorhombic' changed to 'orthorhombic'
according to '/home/saulius/struct/CIF-dictionaries/cif_core.dic'
dictionary named 'cif_core.dic' version 2.4.1 from 2010-06-29.

Automatic conversion script
Id: cif_fix_enum 1527 2010-12-29 10:47:43Z saulius 

The following automatic conversions were performed:

'_symmetry_cell_setting' value 'Orthorhombic' changed to
'orthorhombic' according to
/home/saulius/struct/CIF-dictionaries/cif_core.dic dictionary named
'cif_core.dic' version 2.4.1 from
2010-06-29.

'_exptl_absorpt_correction_type' value 'Empirical'
changed to 'empirical' according to
/home/saulius/struct/CIF-dictionaries/cif_core.dic dictionary named
'cif_core.dic' version 2.4.1 from 2010-06-29.

Automatic conversion script
Id: cif_fix_values 1715 2011-07-08 13:25:40Z adriana 
;
_cod_database_code 2200806
_cod_database_fobs_code 2200806

loop_
_symmetry_equiv_pos_as_xyz
'x, y, z'
'-x+1/2, -y, z+1/2'
'-x, y+1/2, -z+1/2'
'x+1/2, -y+1/2, -z'
'-x, -y, -z'
'x-1/2, y, -z-1/2'
'x, -y-1/2, z-1/2'
'-x-1/2, y-1/2, z'

loop_
_atom_site_label
_atom_site_fract_x
_atom_site_fract_y
_atom_site_fract_z
_atom_site_U_iso_or_equiv
_atom_site_adp_type
_atom_site_calc_flag
_atom_site_refinement_flags
_atom_site_occupancy
_atom_site_disorder_assembly
_atom_site_disorder_group
_atom_site_type_symbol
N1 .46638(9) .21083(11) .65075(7) .0200(3) Uani d . 1 . . N
O1 .58293(9) .25164(11) .45071(6) .0273(3) Uani d . 1 . . O
O2 .66745(9) .04041(11) .59010(7) .0323(3) Uani d . 1 . . O
O3 .46313(10) .48513(12) .59555(7) .0355(3) Uani d . 1 . . O
O4 .26258(9) -.07991(11) .62309(7) .0305(3) Uani d . 1 . . O
O5 .34000(10) .38224(12) .76953(7) .0356(3) Uani d . 1 . . O
C1 .55049(11) .25295(14) .59206(8) .0208(3) Uani d . 1 . . C
C2 .50554(12) .21767(14) .51044(8) .0226(3) Uani d . 1 . . C
H2A .4882 .1173 .5079 .027 Uiso calc R 1 . . H
H2B .4371 .2700 .5016 .027 Uiso calc R 1 . . H
C3 .66468(12) .18757(15) .60385(9) .0262(3) Uani d . 1 . . C
H3A .7170 .2335 .5686 .031 Uiso calc R 1 . . H
H3B .6889 .2058 .6574 .031 Uiso calc R 1 . . H
C4 .56531(12) .41289(14) .59709(9) .0249(3) Uani d . 1 . . C
H4A .6043 .4362 .6454 .030 Uiso calc R 1 . . H
H4B .6108 .4446 .5532 .030 Uiso calc R 1 . . H
C5 .42278(12) .06642(14) .64419(8) .0213(3) Uani d . 1 . . C
H5A .4280 .0206 .6952 .026 Uiso calc R 1 . . H
H5B .4689 .0135 .6077 .026 Uiso calc R 1 . . H
C6 .30439(12) .06033(15) .61667(9) .0261(3) Uani d . 1 . . C
H6A .2592 .1238 .6483 .031 Uiso calc R 1 . . H
H6B .3002 .0913 .5622 .031 Uiso calc R 1 . . H
C7 .49955(12) .23876(16) .73229(8) .0263(4) Uani d . 1 . . C
H7A .5452 .3236 .7339 .032 Uiso calc R 1 . . H
H7B .5442 .1603 .7514 .032 Uiso calc R 1 . . H
C8 .40143(13) .25798(15) .78508(9) .0288(4) Uani d . 1 . . C
H8A .3526 .1767 .7795 .035 Uiso calc R 1 . . H
H8B .4270 .2605 .8393 .035 Uiso calc R 1 . . H
H5 .3126(16) .378(2) .7262(12) .043(6) Uiso d . 1 . . H
H4 .3020(18) -.132(2) .5985(12) .052(6) Uiso d . 1 . . H
H1 .5710(16) .334(2) .4361(11) .045(5) Uiso d . 1 . . H
H2 .6681(16) .000(2) .6319(13) .052(6) Uiso d . 1 . . H
H3 .4167(17) .433(2) .6077(11) .039(6) Uiso d . 1 . . H

loop_
_atom_site_aniso_label
_atom_site_aniso_U_11
_atom_site_aniso_U_22
_atom_site_aniso_U_33
_atom_site_aniso_U_12
_atom_site_aniso_U_13
_atom_site_aniso_U_23
N1 .0210(6) .0191(6) .0200(6) -.0019(5) .0000(5) -.0010(5)
O1 .0353(6) .0212(5) .0254(6) .0043(5) .0094(5) .0029(4)
O2 .0321(6) .0276(6) .0371(7) .0089(5) .0037(5) .0041(5)
O3 .0314(7) .0196(6) .0556(8) .0025(5) .0140(6) .0083(5)
O4 .0257(6) .0201(5) .0457(7) -.0051(4) .0103(5) -.0054(5)
O5 .0493(8) .0316(6) .0259(7) .0111(5) .0004(6) -.0042(5)
C1 .0205(7) .0194(7) .0223(8) -.0014(6) .0007(6) .0001(5)
C2 .0248(8) .0199(7) .0232(8) -.0012(6) .0018(6) .0007(6)
C3 .0211(8) .0278(8) .0297(8) .0005(6) .0008(6) .0015(6)
C4 .0253(8) .0218(7) .0275(8) -.0020(6) .0018(6) -.0016(6)
C5 .0233(8) .0177(7) .0230(7) .0004(6) .0015(6) .0018(5)
C6 .0227(8) .0190(7) .0368(9) -.0031(6) .0013(7) .0012(6)
C7 .0292(8) .0288(8) .0210(8) -.0021(6) -.0029(6) -.0010(6)
C8 .0370(9) .0274(8) .0220(8) .0028(7) .0010(7) -.0007(6)

loop_
_atom_type_symbol
_atom_type_description
_atom_type_scat_dispersion_real
_atom_type_scat_dispersion_imag
_atom_type_scat_source
C C .0033 .0016 'International Tables Vol C Tables 4.2.6.8 and 6.1.1.4'
H H .0000 .0000 'International Tables Vol C Tables 4.2.6.8 and 6.1.1.4'
N N .0061 .0033 'International Tables Vol C Tables 4.2.6.8 and 6.1.1.4'
O O .0106 .0060 'International Tables Vol C Tables 4.2.6.8 and 6.1.1.4'

loop_
_geom_angle_atom_site_label_1
_geom_angle_atom_site_label_2
_geom_angle_atom_site_label_3
_geom_angle
C5 N1 C7 109.67(11)
C5 N1 C1 116.41(11)
C7 N1 C1 113.84(11)
C2 O1 H1 108.3(13)
C3 O2 H2 108.8(15)
C4 O3 H3 108.4(14)
C6 O4 H4 108.7(15)
C8 O5 H5 110.2(14)
N1 C1 C3 114.89(11)
N1 C1 C4 108.04(11)
C3 C1 C4 106.86(11)
N1 C1 C2 108.24(11)
C3 C1 C2 110.57(11)
C4 C1 C2 108.00(11)
O1 C2 C1 111.72(12)
O1 C2 H2A 109.3
C1 C2 H2A 109.3
O1 C2 H2B 109.3
C1 C2 H2B 109.3
H2A C2 H2B 107.9
O2 C3 C1 113.60(12)
O2 C3 H3A 108.8
C1 C3 H3A 108.8
O2 C3 H3B 108.8
C1 C3 H3B 108.8
H3A C3 H3B 107.7
O3 C4 C1 112.22(12)
O3 C4 H4A 109.2
C1 C4 H4A 109.2
O3 C4 H4B 109.2
C1 C4 H4B 109.2
H4A C4 H4B 107.9
N1 C5 C6 113.51(11)
N1 C5 H5A 108.9
C6 C5 H5A 108.9
N1 C5 H5B 108.9
C6 C5 H5B 108.9
H5A C5 H5B 107.7
O4 C6 C5 110.34(12)
O4 C6 H6A 109.6
C5 C6 H6A 109.6
O4 C6 H6B 109.6
C5 C6 H6B 109.6
H6A C6 H6B 108.1
N1 C7 C8 112.02(12)
N1 C7 H7A 109.2
C8 C7 H7A 109.2
N1 C7 H7B 109.2
C8 C7 H7B 109.2
H7A C7 H7B 107.9
O5 C8 C7 113.71(13)
O5 C8 H8A 108.8
C7 C8 H8A 108.8
O5 C8 H8B 108.8
C7 C8 H8B 108.8
H8A C8 H8B 107.7

loop_
_geom_bond_atom_site_label_1
_geom_bond_atom_site_label_2
_geom_bond_site_symmetry_2
_geom_bond_distance
_geom_bond_publ_flag
N1 C5 . 1.4787(17) ?
N1 C7 . 1.4788(18) ?
N1 C1 . 1.4881(18) ?
O1 C2 . 1.4264(18) ?
O1 H1 . .84(2) ?
O2 C3 . 1.4225(18) ?
O2 H2 . .81(2) ?
O3 C4 . 1.4179(19) ?
O3 H3 . .78(2) ?
O4 C6 . 1.4338(17) ?
O4 H4 . .81(2) ?
O5 C8 . 1.4243(18) ?
O5 H5 . .82(2) ?
C1 C3 . 1.5322(19) ?
C1 C4 . 1.5373(19) ?
C1 C2 . 1.539(2) ?
C2 H2A . .9800 ?
C2 H2B . .9800 ?
C3 H3A . .9800 ?
C3 H3B . .9800 ?
C4 H4A . .9800 ?
C4 H4B . .9800 ?
C5 C6 . 1.513(2) ?
C5 H5A . .9800 ?
C5 H5B . .9800 ?
C6 H6A . .9800 ?
C6 H6B . .9800 ?
C7 C8 . 1.506(2) ?
C7 H7A . .9800 ?
C7 H7B . .9800 ?
C8 H8A . .9800 ?
C8 H8B . .9800 ?

loop_
_geom_hbond_atom_site_label_D
_geom_hbond_atom_site_label_H
_geom_hbond_atom_site_label_A
_geom_hbond_site_symmetry_A
_geom_hbond_distance_DH
_geom_hbond_distance_HA
_geom_hbond_distance_DA
_geom_hbond_angle_DHA
O1 H1 O3 5_666 .84(2) 1.86(2) 2.6897(16) 177(2)
O2 H2 O5 3_646 .81(2) 2.03(2) 2.8410(17) 174(2)
O3 H3 N1 . .78(2) 2.321(19) 2.7804(16) 118.6(17)
O3 H3 O4 8_665 .78(2) 2.19(2) 2.8466(17) 141.6(18)
O4 H4 O1 5_656 .81(2) 1.99(2) 2.7913(16) 171(2)
O5 H5 O4 8_665 .82(2) 2.03(2) 2.8251(17) 165.6(19)
C4 H4B O1 . .98 2.57 2.9505(18) 103.3
C5 H5B O2 . .98 2.44 3.1192(18) 126.1

loop_
_geom_torsion_atom_site_label_1
_geom_torsion_atom_site_label_2
_geom_torsion_atom_site_label_3
_geom_torsion_atom_site_label_4
_geom_torsion
C5 N1 C1 C3 -73.38(15)
C7 N1 C1 C3 55.70(15)
C5 N1 C1 C4 167.44(11)
C7 N1 C1 C4 -63.47(14)
C5 N1 C1 C2 50.73(14)
C7 N1 C1 C2 179.81(11)
N1 C1 C2 O1 -178.45(10)
C3 C1 C2 O1 -51.79(15)
C4 C1 C2 O1 64.81(15)
N1 C1 C3 O2 68.38(16)
C4 C1 C3 O2 -171.79(12)
C2 C1 C3 O2 -54.49(15)
N1 C1 C4 O3 -49.41(15)
C3 C1 C4 O3 -173.55(12)
C2 C1 C4 O3 67.47(15)
C7 N1 C5 C6 119.55(13)
C1 N1 C5 C6 -109.40(14)
N1 C5 C6 O4 -171.18(11)
C5 N1 C7 C8 -73.36(15)
C1 N1 C7 C8 154.22(12)
N1 C7 C8 O5 -67.83(16)

loop_
_cod_related_entry_id
_cod_related_entry_database
_cod_related_entry_code
1 ChemSpider 73505
